data_4066792
loop_
_publ_author_name
'Lee, Jhen-Yi'
'Cheng, Pi-Yun'
'Tsai, Yi-Hua'
'Lin, Guan-Ru'
'Liu, Shih-Pu'
'Sie, Ming-Han'
'Lee, Hon Man'

_publ_section_title
;
 Efficient Heck Reactions Catalyzed by Palladium(0) and -(II) Complexes
 Bearing N-Heterocyclic Carbene and Amide Functionalities
;
_journal_issue 17
_journal_name_full Organometallics
_journal_page_first 3901
_journal_paper_doi 10.1021/om1006402
_journal_volume 29
_journal_year 2010
_chemical_formula_moiety 'C48 H40 N6 O5 Pd'
_chemical_formula_sum 'C48 H40 N6 O5 Pd'
_chemical_formula_weight 887.26
_space_group_IT_number 14
_symmetry_cell_setting monoclinic
_symmetry_Int_Tables_number 14
_symmetry_space_group_name_Hall '-P 2ybc'
_symmetry_space_group_name_H-M 'P 1 21/c 1'
_atom_sites_solution_hydrogens geom
_atom_sites_solution_primary direct
_atom_sites_solution_secondary difmap
_audit_creation_method SHELXL-97
_cell_angle_alpha 90.00
_cell_angle_beta 99.876(2)
_cell_angle_gamma 90.00
_cell_formula_units_Z 4
_cell_length_a 13.6550(10)
_cell_length_b 18.4052(13)
_cell_length_c 16.0293(12)
_cell_measurement_reflns_used 5872
_cell_measurement_temperature 150(2)
_cell_measurement_theta_max 22.8
_cell_measurement_theta_min 2.2
_cell_volume 3968.8(5)
_computing_cell_refinement 'SAINT (Bruker, 2007)'
_computing_data_collection 'APEX2 (Bruker, 2007)'
_computing_data_reduction 'SAINT (Bruker, 2007)'
_computing_molecular_graphics 'SHELXTL (Sheldrick, 2008)'
_computing_publication_material 'DIAMOND (Brandenburg, 1999)'
_computing_structure_refinement 'SHELXTL (Sheldrick, 2008)'
_computing_structure_solution 'SHELXTL (Sheldrick, 2008)'
_diffrn_ambient_temperature 150(2)
_diffrn_measured_fraction_theta_full 0.979
_diffrn_measured_fraction_theta_max 0.979
_diffrn_measurement_device_type 'Bruker SMART APEXII'
_diffrn_measurement_method \w
_diffrn_radiation_monochromator graphite
_diffrn_radiation_probe x-ray
_diffrn_radiation_type MoK\a
_diffrn_radiation_wavelength 0.71073
_diffrn_reflns_av_R_equivalents 0.0568
_diffrn_reflns_av_sigmaI/netI 0.0610
_diffrn_reflns_limit_h_max 15
_diffrn_reflns_limit_h_min -18
_diffrn_reflns_limit_k_max 24
_diffrn_reflns_limit_k_min -21
_diffrn_reflns_limit_l_max 16
_diffrn_reflns_limit_l_min -21
_diffrn_reflns_number 45893
_diffrn_reflns_theta_full 28.81
_diffrn_reflns_theta_max 28.81
_diffrn_reflns_theta_min 1.70
_diffrn_source 'fine-focus sealed tube'
_diffrn_standards_decay_% 0
_diffrn_standards_interval_count 0
_diffrn_standards_interval_time 0
_diffrn_standards_number 0
_exptl_absorpt_coefficient_mu 0.526
_exptl_absorpt_correction_T_max 0.9113
_exptl_absorpt_correction_T_min 0.8976
_exptl_absorpt_correction_type multi-scan
_exptl_absorpt_process_details 'SADABS (Sheldrick, 1996)'
_exptl_crystal_colour yellow
_exptl_crystal_density_diffrn 1.485
_exptl_crystal_density_method 'not measured'
_exptl_crystal_description plate
_exptl_crystal_F_000 1824
_exptl_crystal_size_max 0.21
_exptl_crystal_size_mid 0.20
_exptl_crystal_size_min 0.18
_refine_diff_density_max 1.431
_refine_diff_density_min -0.863
_refine_diff_density_rms 0.105
_refine_ls_extinction_method none
_refine_ls_goodness_of_fit_ref 1.045
_refine_ls_hydrogen_treatment constr
_refine_ls_matrix_type full
_refine_ls_number_parameters 541
_refine_ls_number_reflns 10127
_refine_ls_number_restraints 0
_refine_ls_restrained_S_all 1.045
_refine_ls_R_factor_all 0.0858
_refine_ls_R_factor_gt 0.0508
_refine_ls_shift/su_max 0.001
_refine_ls_shift/su_mean 0.000
_refine_ls_structure_factor_coef Fsqd
_refine_ls_weighting_details 'calc w=1/[\s^2^(Fo^2^)+(0.0912P)^2^+0.0000P] where P=(Fo^2^+2Fc^2^)/3'
_refine_ls_weighting_scheme calc
_refine_ls_wR_factor_gt 0.1427
_refine_ls_wR_factor_ref 0.1592
_reflns_number_gt 6425
_reflns_number_total 10127
_reflns_threshold_expression I>2\s
_cod_data_source_file om1006402_si_002.cif
_cod_data_source_block 3a
_cod_original_sg_symbol_H-M 'P 21/c'
_cod_database_code 4066792

loop_
_symmetry_equiv_pos_as_xyz
'x, y, z'
'-x, y+1/2, -z+1/2'
'-x, -y, -z'
'x, -y-1/2, z-1/2'

loop_
_atom_site_label
_atom_site_type_symbol
_atom_site_fract_x
_atom_site_fract_y
_atom_site_fract_z
_atom_site_U_iso_or_equiv
_atom_site_adp_type
_atom_site_occupancy
_atom_site_symmetry_multiplicity
_atom_site_calc_flag
_atom_site_refinement_flags
C1 C 0.1559(3) 0.47632(19) 0.0922(2) 0.0320(8) Uani 1 1 d .
C2 C 0.1645(4) 0.4818(2) -0.0476(3) 0.0455(11) Uani 1 1 d .
H2 H 0.1547 0.4982 -0.1047 0.055 Uiso 1 1 calc R
C3 C 0.2163(4) 0.4233(2) -0.0162(3) 0.0528(12) Uani 1 1 d .
H3 H 0.2508 0.3903 -0.0465 0.063 Uiso 1 1 calc R
C4 C 0.2632(3) 0.3694(2) 0.1295(3) 0.0492(11) Uani 1 1 d .
H4A H 0.2446 0.3773 0.1859 0.059 Uiso 1 1 calc R
H4B H 0.3356 0.3776 0.1346 0.059 Uiso 1 1 calc R
C5 C 0.2378(3) 0.2907(2) 0.1001(3) 0.0462(10) Uani 1 1 d .
C6 C 0.1431(3) 0.2657(3) 0.0822(3) 0.0524(12) Uani 1 1 d .
H6 H 0.0913 0.2994 0.0860 0.063 Uiso 1 1 calc R
C7 C 0.1146(3) 0.1938(2) 0.0586(3) 0.0462(11) Uani 1 1 d .
H7 H 0.0465 0.1805 0.0452 0.055 Uiso 1 1 calc R
C8 C 0.1864(4) 0.1451(3) 0.0555(3) 0.0558(13) Uani 1 1 d .
H8 H 0.1699 0.0959 0.0418 0.067 Uiso 1 1 calc R
C9 C 0.2936(3) 0.1683(2) 0.0740(2) 0.0444(11) Uani 1 1 d .
C10 C 0.3661(4) 0.1161(3) 0.0733(3) 0.0619(14) Uani 1 1 d .
H10 H 0.3496 0.0662 0.0652 0.074 Uiso 1 1 calc R
C11 C 0.4606(4) 0.1389(3) 0.0844(4) 0.0726(16) Uani 1 1 d .
H11 H 0.5116 0.1048 0.0797 0.087 Uiso 1 1 calc R
C12 C 0.4865(3) 0.2124(3) 0.1032(3) 0.0605(13) Uani 1 1 d .
H12 H 0.5545 0.2262 0.1102 0.073 Uiso 1 1 calc R
C13 C 0.4196(3) 0.2624(3) 0.1112(3) 0.0619(14) Uani 1 1 d .
H13 H 0.4392 0.3107 0.1270 0.074 Uiso 1 1 calc R
C14 C 0.3097(3) 0.24100(19) 0.0944(2) 0.0402(9) Uani 1 1 d .
C15 C 0.0809(3) 0.58440(18) 0.0141(2) 0.0341(8) Uani 1 1 d .
H15A H 0.0473 0.5912 0.0636 0.041 Uiso 1 1 calc R
H15B H 0.0299 0.5873 -0.0378 0.041 Uiso 1 1 calc R
C16 C 0.1576(3) 0.64422(18) 0.0128(2) 0.0272(7) Uani 1 1 d .
C17 C 0.1700(2) 0.77876(17) 0.0212(2) 0.0248(7) Uani 1 1 d .
C18 C 0.2387(3) 0.78674(18) -0.0316(2) 0.0342(8) Uani 1 1 d .
H18 H 0.2627 0.7455 -0.0576 0.041 Uiso 1 1 calc R
C19 C 0.2729(3) 0.85614(19) -0.0464(3) 0.0372(9) Uani 1 1 d .
H19 H 0.3183 0.8621 -0.0846 0.045 Uiso 1 1 calc R
C20 C 0.2422(3) 0.91598(19) -0.0071(2) 0.0354(9) Uani 1 1 d .
H20 H 0.2668 0.9628 -0.0173 0.043 Uiso 1 1 calc R
C21 C 0.1751(3) 0.9075(2) 0.0477(3) 0.0381(9) Uani 1 1 d .
H21 H 0.1539 0.9486 0.0757 0.046 Uiso 1 1 calc R
C22 C 0.1386(3) 0.83895(19) 0.0620(2) 0.0343(8) Uani 1 1 d .
H22 H 0.0924 0.8332 0.0996 0.041 Uiso 1 1 calc R
C23 C 0.1914(2) 0.60027(17) 0.2190(2) 0.0242(7) Uani 1 1 d .
C24 C 0.2226(2) 0.71969(17) 0.2455(2) 0.0262(7) Uani 1 1 d .
H24 H 0.2138 0.7686 0.2617 0.031 Uiso 1 1 calc R
C25 C 0.3020(3) 0.69235(18) 0.2166(2) 0.0285(8) Uani 1 1 d .
H25 H 0.3602 0.7179 0.2087 0.034 Uiso 1 1 calc R
C26 C 0.3514(2) 0.57062(18) 0.1676(2) 0.0272(7) Uani 1 1 d .
H26A H 0.4006 0.6008 0.1447 0.033 Uiso 1 1 calc R
H26B H 0.3143 0.5422 0.1200 0.033 Uiso 1 1 calc R
C27 C 0.4069(3) 0.51820(19) 0.2323(2) 0.0313(8) Uani 1 1 d .
C28 C 0.3792(3) 0.5063(2) 0.3091(3) 0.0408(10) Uani 1 1 d .
H28 H 0.3238 0.5317 0.3233 0.049 Uiso 1 1 calc R
C29 C 0.4327(3) 0.4561(2) 0.3686(3) 0.0481(11) Uani 1 1 d .
H29 H 0.4108 0.4471 0.4208 0.058 Uiso 1 1 calc R
C30 C 0.5137(3) 0.4217(2) 0.3507(3) 0.0480(11) Uani 1 1 d .
H30 H 0.5506 0.3907 0.3919 0.058 Uiso 1 1 calc R
C31 C 0.5447(3) 0.4310(2) 0.2714(2) 0.0392(9) Uani 1 1 d .
C32 C 0.6294(3) 0.3952(2) 0.2508(3) 0.0456(11) Uani 1 1 d .
H32 H 0.6682 0.3652 0.2920 0.055 Uiso 1 1 calc R
C33 C 0.6562(3) 0.4029(2) 0.1735(3) 0.0502(11) Uani 1 1 d .
H33 H 0.7130 0.3782 0.1608 0.060 Uiso 1 1 calc R
C34 C 0.5998(3) 0.4476(2) 0.1124(3) 0.0481(11) Uani 1 1 d .
H34 H 0.6178 0.4520 0.0579 0.058 Uiso 1 1 calc R
C35 C 0.5197(3) 0.4846(2) 0.1301(3) 0.0418(10) Uani 1 1 d .
H35 H 0.4834 0.5151 0.0880 0.050 Uiso 1 1 calc R
C36 C 0.4892(3) 0.4787(2) 0.2096(2) 0.0336(8) Uani 1 1 d .
C37 C 0.0647(2) 0.66893(18) 0.2800(2) 0.0267(7) Uani 1 1 d .
H37A H 0.0711 0.7088 0.3221 0.032 Uiso 1 1 calc R
H37B H 0.0538 0.6232 0.3097 0.032 Uiso 1 1 calc R
C38 C -0.0253(3) 0.68349(18) 0.2121(2) 0.0274(7) Uani 1 1 d .
C39 C -0.2093(2) 0.67926(19) 0.1998(2) 0.0278(7) Uani 1 1 d .
C40 C -0.2340(3) 0.73849(19) 0.1463(2) 0.0313(8) Uani 1 1 d .
H40 H -0.1835 0.7667 0.1279 0.038 Uiso 1 1 calc R
C41 C -0.3338(3) 0.7557(2) 0.1202(3) 0.0419(10) Uani 1 1 d .
H41 H -0.3513 0.7960 0.0836 0.050 Uiso 1 1 calc R
C42 C -0.4064(3) 0.7157(3) 0.1462(3) 0.0503(11) Uani 1 1 d .
H42 H -0.4741 0.7288 0.1286 0.060 Uiso 1 1 calc R
C43 C -0.3824(3) 0.6561(3) 0.1983(3) 0.0502(12) Uani 1 1 d .
H43 H -0.4335 0.6281 0.2161 0.060 Uiso 1 1 calc R
C44 C -0.2837(3) 0.6374(2) 0.2244(2) 0.0384(9) Uani 1 1 d .
H44 H -0.2670 0.5960 0.2592 0.046 Uiso 1 1 calc R
C45 C 0.0811(3) 0.4631(2) 0.3236(2) 0.0335(8) Uani 1 1 d .
H45 H 0.1280 0.4620 0.3788 0.040 Uiso 1 1 calc R
C46 C 0.0760(3) 0.40316(19) 0.2643(2) 0.0333(8) Uani 1 1 d .
H46 H 0.1203 0.3600 0.2778 0.040 Uiso 1 1 calc R
C47 C -0.0191(3) 0.49047(19) 0.3180(2) 0.0342(8) Uani 1 1 d .
C48 C -0.0276(3) 0.39364(19) 0.2265(2) 0.0352(9) Uani 1 1 d .
N1 N 0.1277(3) 0.51416(15) 0.0188(2) 0.0330(7) Uani 1 1 d .
N2 N 0.2098(3) 0.42026(15) 0.0689(2) 0.0407(8) Uani 1 1 d .
N3 N 0.1253(2) 0.71112(14) 0.03318(18) 0.0257(6) Uani 1 1 d .
H3A H 0.0712 0.7122 0.0561 0.031 Uiso 1 1 calc R
N4 N 0.1567(2) 0.66304(14) 0.24706(17) 0.0237(6) Uani 1 1 d .
N5 N 0.28145(19) 0.61888(14) 0.20061(17) 0.0247(6) Uani 1 1 d .
N6 N -0.1098(2) 0.66079(15) 0.23507(18) 0.0283(6) Uani 1 1 d .
H6A H -0.1029 0.6302 0.2779 0.034 Uiso 1 1 calc R
O1 O 0.23826(18) 0.63267(13) -0.00730(16) 0.0326(6) Uani 1 1 d .
O2 O -0.01903(18) 0.71567(14) 0.14653(16) 0.0361(6) Uani 1 1 d .
O3 O -0.08200(18) 0.45079(13) 0.25575(16) 0.0362(6) Uani 1 1 d .
O4 O -0.0706(2) 0.34939(15) 0.17841(18) 0.0501(8) Uani 1 1 d .
O5 O -0.0542(2) 0.53884(14) 0.35448(18) 0.0438(7) Uani 1 1 d .
Pd1 Pd 0.128777(19) 0.497551(12) 0.211247(16) 0.02659(10) Uani 1 1 d .

loop_
_atom_site_aniso_label
_atom_site_aniso_U_11
_atom_site_aniso_U_22
_atom_site_aniso_U_33
_atom_site_aniso_U_23
_atom_site_aniso_U_13
_atom_site_aniso_U_12
C1 0.038(2) 0.0239(15) 0.037(2) -0.0040(15) 0.0140(16) -0.0072(15)
C2 0.076(3) 0.033(2) 0.033(2) -0.0097(16) 0.026(2) -0.013(2)
C3 0.083(3) 0.034(2) 0.050(3) -0.0164(19) 0.038(2) -0.014(2)
C4 0.055(3) 0.0285(19) 0.069(3) -0.015(2) 0.023(2) 0.0066(18)
C5 0.055(3) 0.044(2) 0.039(2) 0.0008(18) 0.008(2) 0.003(2)
C6 0.045(3) 0.072(3) 0.039(2) 0.003(2) 0.003(2) -0.018(2)
C7 0.038(2) 0.057(3) 0.043(2) 0.012(2) 0.0049(19) -0.011(2)
C8 0.068(3) 0.054(3) 0.046(3) 0.016(2) 0.011(2) -0.013(2)
C9 0.068(3) 0.033(2) 0.0293(19) 0.0005(16) -0.0010(19) 0.0174(19)
C10 0.086(4) 0.041(2) 0.058(3) 0.000(2) 0.009(3) 0.005(3)
C11 0.057(3) 0.082(4) 0.076(4) -0.021(3) 0.003(3) -0.009(3)
C12 0.041(3) 0.078(4) 0.062(3) -0.010(3) 0.007(2) 0.014(2)
C13 0.047(3) 0.085(4) 0.052(3) 0.004(3) 0.003(2) 0.009(3)
C14 0.065(3) 0.0276(18) 0.0313(19) 0.0002(15) 0.0164(19) 0.0049(18)
C15 0.041(2) 0.0280(18) 0.0342(19) -0.0019(15) 0.0081(16) -0.0087(15)
C16 0.0292(19) 0.0287(17) 0.0243(16) 0.0016(13) 0.0066(14) -0.0029(14)
C17 0.0219(16) 0.0283(16) 0.0248(16) 0.0024(13) 0.0057(13) -0.0011(13)
C18 0.037(2) 0.0236(17) 0.045(2) -0.0046(15) 0.0180(17) -0.0027(15)
C19 0.035(2) 0.0328(19) 0.050(2) 0.0007(17) 0.0246(18) -0.0052(16)
C20 0.038(2) 0.0260(18) 0.044(2) 0.0024(16) 0.0099(17) -0.0058(15)
C21 0.046(2) 0.0291(19) 0.045(2) -0.0076(16) 0.0225(19) -0.0011(16)
C22 0.038(2) 0.0311(19) 0.039(2) -0.0012(16) 0.0206(17) -0.0025(16)
C23 0.0237(17) 0.0249(16) 0.0251(16) -0.0006(13) 0.0071(13) 0.0047(13)
C24 0.0270(17) 0.0222(15) 0.0304(18) 0.0002(13) 0.0073(14) 0.0003(13)
C25 0.0249(17) 0.0274(17) 0.0334(18) 0.0025(14) 0.0055(14) -0.0022(14)
C26 0.0236(17) 0.0331(17) 0.0275(17) 0.0062(14) 0.0112(14) 0.0085(14)
C27 0.0298(19) 0.0318(17) 0.0332(19) 0.0072(14) 0.0079(15) 0.0081(14)
C28 0.043(2) 0.047(2) 0.0346(19) 0.0056(17) 0.0142(17) 0.0208(18)
C29 0.059(3) 0.059(3) 0.032(2) 0.0167(19) 0.023(2) 0.023(2)
C30 0.054(3) 0.054(3) 0.037(2) 0.0139(19) 0.011(2) 0.029(2)
C31 0.038(2) 0.041(2) 0.039(2) 0.0045(17) 0.0045(18) 0.0180(17)
C32 0.045(2) 0.049(2) 0.043(2) 0.0058(19) 0.0068(19) 0.025(2)
C33 0.041(2) 0.059(3) 0.054(3) 0.002(2) 0.016(2) 0.029(2)
C34 0.047(2) 0.061(3) 0.041(2) 0.006(2) 0.022(2) 0.023(2)
C35 0.042(2) 0.050(2) 0.037(2) 0.0085(17) 0.0139(18) 0.0197(18)
C36 0.0307(19) 0.0344(18) 0.037(2) 0.0046(15) 0.0078(16) 0.0119(15)
C37 0.0248(17) 0.0290(17) 0.0281(17) -0.0030(14) 0.0093(14) 0.0025(13)
C38 0.0280(18) 0.0242(16) 0.0324(18) 0.0001(14) 0.0118(15) 0.0015(14)
C39 0.0241(17) 0.0338(18) 0.0265(17) -0.0062(14) 0.0070(14) -0.0013(14)
C40 0.0294(19) 0.0314(18) 0.0355(19) -0.0015(15) 0.0124(16) 0.0003(15)
C41 0.034(2) 0.044(2) 0.048(2) 0.0029(18) 0.0064(18) 0.0095(18)
C42 0.027(2) 0.074(3) 0.050(3) 0.010(2) 0.0077(19) 0.006(2)
C43 0.025(2) 0.071(3) 0.055(3) 0.010(2) 0.0074(19) -0.010(2)
C44 0.029(2) 0.049(2) 0.037(2) 0.0053(17) 0.0056(17) -0.0054(17)
C45 0.036(2) 0.034(2) 0.0310(19) 0.0046(15) 0.0074(16) 0.0001(16)
C46 0.039(2) 0.0256(17) 0.038(2) 0.0069(15) 0.0159(17) 0.0026(15)
C47 0.043(2) 0.0305(19) 0.0331(18) 0.0086(15) 0.0168(17) -0.0039(16)
C48 0.046(2) 0.0290(18) 0.0326(19) 0.0085(15) 0.0117(17) -0.0055(17)
N1 0.0461(19) 0.0278(15) 0.0300(15) -0.0050(12) 0.0204(14) -0.0092(13)
N2 0.061(2) 0.0244(15) 0.0414(19) -0.0077(13) 0.0232(17) -0.0008(15)
N3 0.0227(14) 0.0257(14) 0.0315(15) 0.0005(12) 0.0121(12) -0.0015(11)
N4 0.0241(14) 0.0204(13) 0.0273(14) -0.0019(11) 0.0064(12) -0.0006(11)
N5 0.0212(14) 0.0251(14) 0.0282(14) 0.0020(11) 0.0054(11) 0.0061(11)
N6 0.0263(15) 0.0340(15) 0.0265(14) 0.0035(12) 0.0094(12) -0.0028(12)
O1 0.0333(14) 0.0287(13) 0.0394(14) 0.0011(11) 0.0163(12) 0.0010(11)
O2 0.0280(13) 0.0497(16) 0.0338(14) 0.0111(12) 0.0147(11) 0.0057(11)
O3 0.0339(14) 0.0366(14) 0.0398(15) 0.0065(11) 0.0107(12) -0.0019(11)
O4 0.069(2) 0.0398(16) 0.0427(17) -0.0019(13) 0.0121(15) -0.0223(14)
O5 0.0561(18) 0.0336(15) 0.0499(17) 0.0050(13) 0.0326(14) 0.0039(13)
Pd1 0.03202(16) 0.02058(14) 0.02970(15) 0.00000(10) 0.01248(11) 0.00094(11)

loop_
_atom_type_symbol
_atom_type_description
_atom_type_scat_dispersion_real
_atom_type_scat_dispersion_imag
_atom_type_scat_source
C C 0.0033 0.0016 'International Tables Vol C Tables 4.2.6.8 and 6.1.1.4'
H H 0.0000 0.0000 'International Tables Vol C Tables 4.2.6.8 and 6.1.1.4'
N N 0.0061 0.0033 'International Tables Vol C Tables 4.2.6.8 and 6.1.1.4'
O O 0.0106 0.0060 'International Tables Vol C Tables 4.2.6.8 and 6.1.1.4'
Pd Pd -0.9988 1.0072 'International Tables Vol C Tables 4.2.6.8 and 6.1.1.4'

loop_
_geom_angle_atom_site_label_1
_geom_angle_atom_site_label_2
_geom_angle_atom_site_label_3
_geom_angle
N2 C1 N1 103.7(3)
N2 C1 Pd1 126.6(3)
N1 C1 Pd1 129.7(3)
C3 C2 N1 107.1(4)
C3 C2 H2 126.4
N1 C2 H2 126.4
C2 C3 N2 106.4(4)
C2 C3 H3 126.8
N2 C3 H3 126.8
N2 C4 C5 109.8(3)
N2 C4 H4A 109.7
C5 C4 H4A 109.7
N2 C4 H4B 109.7
C5 C4 H4B 109.7
H4A C4 H4B 108.2
C6 C5 C14 115.6(4)
C6 C5 C4 122.7(4)
C14 C5 C4 121.7(4)
C5 C6 C7 125.7(5)
C5 C6 H6 117.2
C7 C6 H6 117.2
C8 C7 C6 118.0(4)
C8 C7 H7 121.0
C6 C7 H7 121.0
C7 C8 C9 119.8(4)
C7 C8 H8 120.1
C9 C8 H8 120.1
C10 C9 C14 126.1(4)
C10 C9 C8 118.3(4)
C14 C9 C8 115.5(4)
C11 C10 C9 117.2(5)
C11 C10 H10 121.4
C9 C10 H10 121.4
C10 C11 C12 121.7(5)
C10 C11 H11 119.1
C12 C11 H11 119.1
C13 C12 C11 122.3(5)
C13 C12 H12 118.8
C11 C12 H12 118.8
C12 C13 C14 118.6(5)
C12 C13 H13 120.7
C14 C13 H13 120.7
C5 C14 C9 125.4(4)
C5 C14 C13 120.9(4)
C9 C14 C13 113.7(4)
N1 C15 C16 110.5(3)
N1 C15 H15A 109.6
C16 C15 H15A 109.6
N1 C15 H15B 109.6
C16 C15 H15B 109.6
H15A C15 H15B 108.1
O1 C16 N3 124.4(3)
O1 C16 C15 122.2(3)
N3 C16 C15 113.4(3)
C18 C17 C22 120.1(3)
C18 C17 N3 122.3(3)
C22 C17 N3 117.5(3)
C17 C18 C19 119.1(3)
C17 C18 H18 120.5
C19 C18 H18 120.5
C20 C19 C18 121.4(4)
C20 C19 H19 119.3
C18 C19 H19 119.3
C19 C20 C21 119.3(3)
C19 C20 H20 120.4
C21 C20 H20 120.4
C20 C21 C22 120.2(3)
C20 C21 H21 119.9
C22 C21 H21 119.9
C21 C22 C17 119.8(4)
C21 C22 H22 120.1
C17 C22 H22 120.1
N4 C23 N5 103.8(3)
N4 C23 Pd1 129.4(2)
N5 C23 Pd1 126.7(2)
C25 C24 N4 106.8(3)
C25 C24 H24 126.6
N4 C24 H24 126.6
C24 C25 N5 106.1(3)
C24 C25 H25 127.0
N5 C25 H25 127.0
N5 C26 C27 114.7(3)
N5 C26 H26A 108.6
C27 C26 H26A 108.6
N5 C26 H26B 108.6
C27 C26 H26B 108.6
H26A C26 H26B 107.6
C28 C27 C36 119.8(3)
C28 C27 C26 122.3(3)
C36 C27 C26 118.0(3)
C27 C28 C29 121.0(4)
C27 C28 H28 119.5
C29 C28 H28 119.5
C30 C29 C28 120.3(4)
C30 C29 H29 119.9
C28 C29 H29 119.9
C29 C30 C31 121.1(3)
C29 C30 H30 119.4
C31 C30 H30 119.4
C30 C31 C32 122.3(3)
C30 C31 C36 119.2(3)
C32 C31 C36 118.5(4)
C33 C32 C31 121.5(4)
C33 C32 H32 119.3
C31 C32 H32 119.3
C32 C33 C34 119.7(4)
C32 C33 H33 120.1
C34 C33 H33 120.1
C35 C34 C33 120.9(4)
C35 C34 H34 119.6
C33 C34 H34 119.6
C34 C35 C36 121.5(4)
C34 C35 H35 119.2
C36 C35 H35 119.2
C35 C36 C27 123.7(3)
C35 C36 C31 117.8(3)
C27 C36 C31 118.5(4)
N4 C37 C38 113.4(3)
N4 C37 H37A 108.9
C38 C37 H37A 108.9
N4 C37 H37B 108.9
C38 C37 H37B 108.9
H37A C37 H37B 107.7
O2 C38 N6 125.4(3)
O2 C38 C37 122.3(3)
N6 C38 C37 112.2(3)
C44 C39 C40 119.9(3)
C44 C39 N6 116.8(3)
C40 C39 N6 123.1(3)
C41 C40 C39 119.0(4)
C41 C40 H40 120.5
C39 C40 H40 120.5
C42 C41 C40 120.9(4)
C42 C41 H41 119.5
C40 C41 H41 119.5
C41 C42 C43 120.4(4)
C41 C42 H42 119.8
C43 C42 H42 119.8
C42 C43 C44 119.8(4)
C42 C43 H43 120.1
C44 C43 H43 120.1
C39 C44 C43 120.0(4)
C39 C44 H44 120.0
C43 C44 H44 120.0
C47 C45 C46 106.6(3)
C47 C45 Pd1 105.6(2)
C46 C45 Pd1 70.0(2)
C47 C45 H45 121.1
C46 C45 H45 121.1
Pd1 C45 H45 121.1
C45 C46 C48 107.4(3)
C45 C46 Pd1 69.9(2)
C48 C46 Pd1 107.8(2)
C45 C46 H46 120.3
C48 C46 H46 120.3
Pd1 C46 H46 120.3
O5 C47 O3 118.8(4)
O5 C47 C45 132.5(4)
O3 C47 C45 108.6(3)
O4 C48 O3 119.3(4)
O4 C48 C46 133.1(4)
O3 C48 C46 107.6(3)
C1 N1 C2 110.9(3)
C1 N1 C15 124.1(3)
C2 N1 C15 124.2(3)
C1 N2 C3 111.8(3)
C1 N2 C4 122.7(3)
C3 N2 C4 125.1(4)
C16 N3 C17 126.6(3)
C16 N3 H3A 116.7
C17 N3 H3A 116.7
C23 N4 C24 111.8(3)
C23 N4 C37 124.1(3)
C24 N4 C37 124.0(3)
C23 N5 C25 111.4(3)
C23 N5 C26 126.6(3)
C25 N5 C26 122.0(3)
C38 N6 C39 128.9(3)
C38 N6 H6A 115.6
C39 N6 H6A 115.6
C47 O3 C48 109.3(3)
C1 Pd1 C23 95.28(14)
C1 Pd1 C45 150.41(14)
C23 Pd1 C45 114.03(14)
C1 Pd1 C46 110.33(14)
C23 Pd1 C46 153.11(14)
C45 Pd1 C46 40.08(14)

loop_
_geom_bond_atom_site_label_1
_geom_bond_atom_site_label_2
_geom_bond_distance
C1 N2 1.356(5)
C1 N1 1.365(5)
C1 Pd1 2.043(4)
C2 C3 1.339(6)
C2 N1 1.387(5)
C2 H2 0.9500
C3 N2 1.384(5)
C3 H3 0.9500
C4 N2 1.453(5)
C4 C5 1.544(5)
C4 H4A 0.9900
C4 H4B 0.9900
C5 C6 1.356(6)
C5 C14 1.357(6)
C6 C7 1.413(6)
C6 H6 0.9500
C7 C8 1.335(7)
C7 H7 0.9500
C8 C9 1.505(7)
C8 H8 0.9500
C9 C10 1.381(6)
C9 C14 1.385(5)
C10 C11 1.339(7)
C10 H10 0.9500
C11 C12 1.419(7)
C11 H11 0.9500
C12 C13 1.318(6)
C12 H12 0.9500
C13 C14 1.531(6)
C13 H13 0.9500
C15 N1 1.438(4)
C15 C16 1.523(5)
C15 H15A 0.9900
C15 H15B 0.9900
C16 O1 1.218(4)
C16 N3 1.367(4)
C17 C18 1.375(5)
C17 C22 1.391(5)
C17 N3 1.414(4)
C18 C19 1.394(5)
C18 H18 0.9500
C19 C20 1.370(5)
C19 H19 0.9500
C20 C21 1.383(5)
C20 H20 0.9500
C21 C22 1.389(5)
C21 H21 0.9500
C22 H22 0.9500
C23 N4 1.354(4)
C23 N5 1.357(4)
C23 Pd1 2.070(3)
C24 C25 1.347(5)
C24 N4 1.381(4)
C24 H24 0.9500
C25 N5 1.396(4)
C25 H25 0.9500
C26 N5 1.468(4)
C26 C27 1.520(4)
C26 H26A 0.9900
C26 H26B 0.9900
C27 C28 1.366(5)
C27 C36 1.436(5)
C28 C29 1.435(5)
C28 H28 0.9500
C29 C30 1.347(6)
C29 H29 0.9500
C30 C31 1.416(6)
C30 H30 0.9500
C31 C32 1.418(5)
C31 C36 1.439(5)
C32 C33 1.360(6)
C32 H32 0.9500
C33 C34 1.403(6)
C33 H33 0.9500
C34 C35 1.360(5)
C34 H34 0.9500
C35 C36 1.411(6)
C35 H35 0.9500
C37 N4 1.448(4)
C37 C38 1.519(5)
C37 H37A 0.9900
C37 H37B 0.9900
C38 O2 1.222(4)
C38 N6 1.338(4)
C39 C44 1.385(5)
C39 C40 1.392(5)
C39 N6 1.420(4)
C40 C41 1.392(5)
C40 H40 0.9500
C41 C42 1.357(6)
C41 H41 0.9500
C42 C43 1.384(6)
C42 H42 0.9500
C43 C44 1.385(5)
C43 H43 0.9500
C44 H44 0.9500
C45 C47 1.447(5)
C45 C46 1.449(5)
C45 Pd1 2.114(4)
C45 H45 1.0000
C46 C48 1.450(5)
C46 Pd1 2.115(3)
C46 H46 1.0000
C47 O5 1.208(5)
C47 O3 1.404(4)
C48 O4 1.203(4)
C48 O3 1.414(5)
N3 H3A 0.8800
N6 H6A 0.8800

loop_
_geom_hbond_atom_site_label_D
_geom_hbond_atom_site_label_H
_geom_hbond_atom_site_label_A
_geom_hbond_distance_DH
_geom_hbond_distance_HA
_geom_hbond_distance_DA
_geom_hbond_angle_DHA
N3 H3A O2 0.88 2.06 2.902(4) 160.3
N6 H6A O5 0.88 2.12 2.963(4) 160.0
